data_7131973
loop_
_publ_author_name
'BARRIOS MORENO, LEONI ALEJANDRA ALEJANDRA'
'Teat, Simon'
'Roubeau, Olivier'
'Aromi, Guillem'

_publ_section_title
;
 A Supramolecular Helicate with Two Independent Fe(II) Switchable Centres
 and a [Fe(anilate)3]3&#x2212; Guest
;
_journal_name_full 'Chemical Communications'
_journal_paper_doi 10.1039/D3CC02278A
_journal_year 2023
_chemical_formula_moiety 'C84 H60 Fe2 N18, C18 H6 Fe O12, B F4, 3(C H4 O)'
_chemical_formula_sum 'C105 H78 B F4 Fe3 N18 O15'
_chemical_formula_weight 2086.21
_space_group_crystal_system cubic
_space_group_IT_number 198
_space_group_name_Hall 'P 2ac 2ab 3'
_space_group_name_H-M_alt 'P 21 3'
_atom_sites_solution_hydrogens mixed
_audit_creation_method SHELXL-2017/1
_audit_update_record
;
2023-07-19 deposited with the CCDC.	2023-08-03 downloaded from the CCDC.
;
_cell_angle_alpha 90
_cell_angle_beta 90
_cell_angle_gamma 90
_cell_formula_units_Z 4
_cell_length_a 21.828(3)
_cell_length_b 21.828(3)
_cell_length_c 21.828(3)
_cell_measurement_reflns_used 6437
_cell_measurement_temperature 300(2)
_cell_measurement_theta_max 33.76
_cell_measurement_theta_min 1.36
_cell_volume 10400(2)
_computing_cell_refinement XDS
_computing_data_collection 'autoPROC package'
_computing_data_reduction
;
autoPROC (Vonrhein, C., Flensburg, C., Keller, P., Sharff, A., Smart, O., Paciorek, W., Womack, T. & Bricogne, G. (2011). Acta Cryst. D67, 293-302)
XDS (Kabsch, W. (2010). Acta Cryst. D66, 125-132)
pointless (Evans, P.R. (2006). Acta Cryst. D62, 72-82)
aimless (Evans, P. R. and Murshudov, G. N., 2013)
ccp4 (Winn, M. D. et al., 2011)
;
_computing_structure_refinement 'SHELXL-2017/1 (Sheldrick, 2017)'
_computing_structure_solution 'SHELXT 2018/2 (Sheldrick, 2018)'
_diffrn_ambient_temperature 300(2)
_diffrn_measured_fraction_theta_full 1.000
_diffrn_measured_fraction_theta_max 1.000
_diffrn_measurement_device_type 'MD2M - Maatel + Dectris PILATUS 6M'
_diffrn_measurement_method '\w rotation'
_diffrn_radiation_monochromator 'silicon 111'
_diffrn_radiation_source 'ALBA XALOC beamline'
_diffrn_radiation_type synchrotron
_diffrn_radiation_wavelength 0.72932
_diffrn_reflns_av_R_equivalents 0.0660
_diffrn_reflns_av_unetI/netI 0.0264
_diffrn_reflns_Laue_measured_fraction_full 1.000
_diffrn_reflns_Laue_measured_fraction_max 1.000
_diffrn_reflns_limit_h_max 29
_diffrn_reflns_limit_h_min -29
_diffrn_reflns_limit_k_max 29
_diffrn_reflns_limit_k_min -29
_diffrn_reflns_limit_l_max 29
_diffrn_reflns_limit_l_min -29
_diffrn_reflns_number 168719
_diffrn_reflns_point_group_measured_fraction_full 0.999
_diffrn_reflns_point_group_measured_fraction_max 0.999
_diffrn_reflns_theta_full 29.522
_diffrn_reflns_theta_max 29.522
_diffrn_reflns_theta_min 1.354
_exptl_absorpt_coefficient_mu 0.523
_exptl_absorpt_correction_T_max 1.00
_exptl_absorpt_correction_T_min 0.93
_exptl_absorpt_correction_type multi-scan
_exptl_absorpt_process_details XDS/XSCALE
_exptl_crystal_colour 'dark orange'
_exptl_crystal_density_diffrn 1.332
_exptl_crystal_description block
_exptl_crystal_F_000 4292
_exptl_crystal_size_max 0.250
_exptl_crystal_size_mid 0.200
_exptl_crystal_size_min 0.200
_refine_diff_density_max 0.644
_refine_diff_density_min -0.293
_refine_diff_density_rms 0.076
_refine_ls_abs_structure_details
;
 Flack x determined using 3817 quotients [(I+)-(I-)]/[(I+)+(I-)]
 (Parsons, Flack and Wagner, Acta Cryst. B69 (2013) 249-259).
;
_refine_ls_abs_structure_Flack 0.092(4)
_refine_ls_extinction_coef 0.0257(17)
_refine_ls_extinction_expression Fc^*^=kFc[1+0.001xFc^2^\l^3^/sin(2\q)]^-1/4^
_refine_ls_extinction_method 'SHELXL-2017/1 (Sheldrick 2017)'
_refine_ls_goodness_of_fit_ref 1.045
_refine_ls_hydrogen_treatment mixed
_refine_ls_matrix_type full
_refine_ls_number_parameters 476
_refine_ls_number_reflns 8999
_refine_ls_number_restraints 103
_refine_ls_restrained_S_all 1.066
_refine_ls_R_factor_all 0.0508
_refine_ls_R_factor_gt 0.0503
_refine_ls_shift/su_max 0.000
_refine_ls_shift/su_mean 0.000
_refine_ls_structure_factor_coef Fsqd
_refine_ls_weighting_details 'w=1/[\s^2^(Fo^2^)+(0.1206P)^2^+0.0608P] where P=(Fo^2^+2Fc^2^)/3'
_refine_ls_weighting_scheme calc
_refine_ls_wR_factor_gt 0.1412
_refine_ls_wR_factor_ref 0.1425
_reflns_Friedel_coverage 0.862
_reflns_Friedel_fraction_full 0.999
_reflns_Friedel_fraction_max 0.999
_reflns_number_gt 8624
_reflns_number_total 8999
_reflns_threshold_expression 'I > 2\s(I)'
_cod_data_source_file d3cc02278a3.cif
_cod_data_source_block lb2205_fresh2_300K
_cod_original_cell_volume 10400(4)
_cod_database_code 7131973
_shelx_shelxl_version_number 2017/1
_shelx_space_group_comment
;
The symmetry employed for this shelxl refinement is uniquely defined
by the following loop, which should always be used as a source of
symmetry information in preference to the above space-group names.
They are only intended as comments.
;
_shelx_estimated_absorpt_t_min 0.880
_shelx_estimated_absorpt_t_max 0.903

loop_
_space_group_symop_operation_xyz
'x, y, z'
'-x+1/2, -y, z+1/2'
'-x, y+1/2, -z+1/2'
'x+1/2, -y+1/2, -z'
'z, x, y'
'z+1/2, -x+1/2, -y'
'-z+1/2, -x, y+1/2'
'-z, x+1/2, -y+1/2'
'y, z, x'
'-y, z+1/2, -x+1/2'
'y+1/2, -z+1/2, -x'
'-y+1/2, -z, x+1/2'

loop_
_atom_site_label
_atom_site_type_symbol
_atom_site_fract_x
_atom_site_fract_y
_atom_site_fract_z
_atom_site_U_iso_or_equiv
_atom_site_adp_type
_atom_site_occupancy
_atom_site_site_symmetry_order
_atom_site_calc_flag
_atom_site_refinement_flags_posn
_atom_site_refinement_flags_adp
_atom_site_refinement_flags_occupancy
_atom_site_disorder_assembly
_atom_site_disorder_group
Fe1 Fe 0.29699(2) 0.29699(2) 0.29699(2) 0.06828(16) Uani 1 3 d S T P . .
Fe2 Fe 0.57886(2) 0.57886(2) 0.57886(2) 0.07816(18) Uani 1 3 d S T P . .
N1 N 0.23359(11) 0.33118(11) 0.23944(10) 0.0768(5) Uani 1 1 d . . . . .
N2 N 0.26044(9) 0.36014(10) 0.34982(10) 0.0718(4) Uani 1 1 d . . . . .
N3 N 0.26392(10) 0.37597(11) 0.40960(10) 0.0738(4) Uani 1 1 d . . . . .
H3 H 0.291(3) 0.368(3) 0.424(3) 0.111 Uiso 1 1 d . U . . .
N4 N 0.46919(11) 0.49604(13) 0.61338(10) 0.0815(5) Uani 1 1 d D . . . .
H4 H 0.446(2) 0.501(3) 0.5806(18) 0.122 Uiso 1 1 d D U . . .
N5 N 0.52853(11) 0.51246(12) 0.61542(11) 0.0814(5) Uani 1 1 d . . . . .
N6 N 0.63855(13) 0.54477(16) 0.64149(15) 0.0956(7) Uani 1 1 d . . . . .
C1 C 0.22396(17) 0.31450(15) 0.18105(13) 0.0879(7) Uani 1 1 d . . . . .
H1A H 0.249569 0.285370 0.163418 0.106 Uiso 1 1 calc R U . . .
C2 C 0.1770(2) 0.3394(2) 0.14619(18) 0.1095(11) Uani 1 1 d . . . . .
H2A H 0.170988 0.326584 0.105997 0.131 Uiso 1 1 calc R U . . .
C3 C 0.1395(2) 0.3830(2) 0.1715(2) 0.1162(13) Uani 1 1 d . . . . .
H3B H 0.107909 0.400135 0.148713 0.139 Uiso 1 1 calc R U . . .
C4 C 0.1494(2) 0.4012(2) 0.2319(2) 0.1083(11) Uani 1 1 d . . . . .
H4B H 0.124815 0.430974 0.249973 0.130 Uiso 1 1 calc R U . . .
C5 C 0.19659(14) 0.37411(14) 0.26420(14) 0.0816(6) Uani 1 1 d . . . . .
C6 C 0.21028(13) 0.38793(13) 0.32789(14) 0.0798(5) Uani 1 1 d . . . . .
C7 C 0.18196(14) 0.42216(16) 0.37310(17) 0.0891(7) Uani 1 1 d . . . . .
H7A H 0.146519 0.445493 0.369255 0.107 Uiso 1 1 calc R U . . .
C8 C 0.21705(11) 0.41456(13) 0.42493(14) 0.0795(5) Uani 1 1 d . . . . .
C9 C 0.20926(12) 0.43990(15) 0.48658(15) 0.0862(7) Uani 1 1 d . . . . .
C10 C 0.16051(18) 0.4796(2) 0.4980(2) 0.1113(11) Uani 1 1 d . . . . .
H10A H 0.134042 0.490503 0.466440 0.134 Uiso 1 1 calc R U . . .
C11 C 0.1516(2) 0.5028(3) 0.5563(3) 0.139(2) Uani 1 1 d . . . . .
H11A H 0.119612 0.529948 0.563618 0.167 Uiso 1 1 calc R U . . .
C12 C 0.1895(2) 0.4859(3) 0.6032(2) 0.1286(17) Uani 1 1 d . . . . .
H12A H 0.181703 0.500116 0.642556 0.154 Uiso 1 1 calc R U . . .
C13 C 0.23891(16) 0.4484(2) 0.59310(17) 0.1013(10) Uani 1 1 d . . . . .
C14 C 0.24789(13) 0.42453(17) 0.53408(14) 0.0893(7) Uani 1 1 d . . . . .
H14A H 0.280405 0.397950 0.526916 0.107 Uiso 1 1 calc R U . . .
C15 C 0.28434(16) 0.4353(2) 0.64103(15) 0.1021(10) Uani 1 1 d . . . . .
C16 C 0.2688(3) 0.4137(3) 0.6989(2) 0.139(2) Uani 1 1 d . . . . .
H16A H 0.228089 0.404646 0.707736 0.167 Uiso 1 1 calc R U . . .
C17 C 0.3124(3) 0.4055(4) 0.7428(2) 0.148(2) Uani 1 1 d . . . . .
H17A H 0.300591 0.392736 0.781708 0.178 Uiso 1 1 calc R U . . .
C18 C 0.3740(3) 0.4159(3) 0.73097(19) 0.1322(18) Uani 1 1 d . . . . .
H18A H 0.403551 0.407173 0.760378 0.159 Uiso 1 1 calc R U . . .
C19 C 0.39087(17) 0.4400(2) 0.67304(14) 0.0964(8) Uani 1 1 d . . . . .
C20 C 0.34674(16) 0.44747(18) 0.62992(13) 0.0926(8) Uani 1 1 d . . . . .
H20A H 0.358214 0.461228 0.591267 0.111 Uiso 1 1 calc R U . . .
C21 C 0.45401(17) 0.46040(16) 0.66190(12) 0.0881(7) Uani 1 1 d . . . . .
C22 C 0.50684(18) 0.45422(18) 0.69753(15) 0.0955(8) Uani 1 1 d . . . . .
H22A H 0.511256 0.432497 0.733915 0.115 Uiso 1 1 calc R U . . .
C23 C 0.55116(16) 0.48756(16) 0.66672(14) 0.0879(7) Uani 1 1 d . . . . .
C24 C 0.61500(17) 0.50342(19) 0.68099(17) 0.0971(8) Uani 1 1 d . . . . .
C25 C 0.6464(2) 0.4789(3) 0.7288(3) 0.1276(15) Uani 1 1 d . . . . .
H25A H 0.627774 0.451884 0.756032 0.153 Uiso 1 1 calc R U . . .
C26 C 0.7083(3) 0.4959(4) 0.7356(3) 0.152(2) Uani 1 1 d . . . . .
H26A H 0.732422 0.476574 0.764911 0.182 Uiso 1 1 calc R U . . .
C27 C 0.7331(3) 0.5406(4) 0.6995(4) 0.157(2) Uani 1 1 d . . . . .
H27A H 0.772331 0.555578 0.706579 0.188 Uiso 1 1 calc R U . . .
C28 C 0.6969(2) 0.5629(3) 0.6513(3) 0.1272(16) Uani 1 1 d . . . . .
H28A H 0.713952 0.591658 0.624869 0.153 Uiso 1 1 calc R U . . .
Fe3 Fe 0.43675(2) 0.43675(2) 0.43675(2) 0.07108(16) Uani 1 3 d S T P . .
O1 O 0.38387(8) 0.36914(8) 0.46971(8) 0.0732(4) Uani 1 1 d . . . . .
O2 O 0.49352(8) 0.40600(8) 0.50170(9) 0.0754(4) Uani 1 1 d . . . . .
O3 O 0.5079(2) 0.2487(3) 0.6460(3) 0.206(3) Uani 1 1 d . U . . .
O4 O 0.3928(2) 0.2138(3) 0.6185(2) 0.171(2) Uani 1 1 d . U . . .
C29 C 0.40832(11) 0.33921(12) 0.51490(11) 0.0742(5) Uani 1 1 d . . . . .
C30 C 0.47229(12) 0.35933(13) 0.53217(12) 0.0766(5) Uani 1 1 d . . . . .
C31 C 0.50429(17) 0.3286(2) 0.57556(17) 0.1075(12) Uani 1 1 d . . . . .
H31A H 0.543816 0.341423 0.584989 0.129 Uiso 1 1 calc R U . . .
C32 C 0.4795(2) 0.2777(3) 0.6070(2) 0.1237(16) Uani 1 1 d . U . . .
C33 C 0.4140(2) 0.2573(3) 0.5911(2) 0.1173(14) Uani 1 1 d . U . . .
C34 C 0.38153(14) 0.29142(17) 0.54505(15) 0.0914(8) Uani 1 1 d . . . . .
H34A H 0.341391 0.280712 0.535606 0.110 Uiso 1 1 calc R U . . .
O1S O 0.0282(16) 0.4417(16) 0.3498(15) 0.575(17) Uani 1 1 d D U . . .
H1S H 0.041797 0.406725 0.352146 0.863 Uiso 1 1 d R U . . .
C1S C -0.0458(18) 0.438(2) 0.360(2) 0.588(19) Uani 1 1 d D U . . .
H1S1 H -0.054180 0.424919 0.401299 0.883 Uiso 1 1 d R U . . .
H1S2 H -0.063360 0.409969 0.331649 0.883 Uiso 1 1 d R U . . .
H1S3 H -0.063260 0.478219 0.354019 0.883 Uiso 1 1 d R U . . .
B1 B 0.1396(11) 0.1412(9) 0.1394(10) 0.133(3) Uani 0.3333 1 d D U P A -1
F1 F 0.1072(12) 0.1501(14) 0.0843(9) 0.205(8) Uani 0.3333 1 d D U P A -1
F2 F 0.1775(11) 0.1890(8) 0.1461(8) 0.212(8) Uani 0.3333 1 d D U P A -1
F3 F 0.0978(7) 0.1377(13) 0.1864(10) 0.179(7) Uani 0.3333 1 d D U P A -1
F4 F 0.1723(15) 0.0871(10) 0.1344(12) 0.175(7) Uani 0.3333 1 d D U P A -1

loop_
_atom_site_aniso_label
_atom_site_aniso_U_11
_atom_site_aniso_U_22
_atom_site_aniso_U_33
_atom_site_aniso_U_23
_atom_site_aniso_U_13
_atom_site_aniso_U_12
Fe1 0.06828(16) 0.06828(16) 0.06828(16) 0.00188(12) 0.00188(12) 0.00188(12)
Fe2 0.07816(18) 0.07816(18) 0.07816(18) 0.00111(15) 0.00111(15) 0.00111(15)
N1 0.0788(11) 0.0771(11) 0.0746(10) 0.0066(8) -0.0050(8) 0.0008(9)
N2 0.0680(9) 0.0758(10) 0.0716(9) 0.0004(8) 0.0019(7) 0.0037(7)
N3 0.0671(9) 0.0810(11) 0.0731(10) -0.0045(8) 0.0046(7) 0.0007(8)
N4 0.0804(11) 0.0966(14) 0.0673(9) 0.0002(9) 0.0048(8) 0.0039(10)
N5 0.0787(11) 0.0918(13) 0.0737(10) 0.0016(10) 0.0007(9) 0.0082(10)
N6 0.0831(13) 0.1021(17) 0.1015(16) 0.0008(14) -0.0111(12) 0.0010(12)
C1 0.0999(18) 0.0895(15) 0.0744(13) 0.0014(11) -0.0087(12) 0.0087(14)
C2 0.136(3) 0.106(2) 0.0865(17) 0.0041(16) -0.0311(19) 0.017(2)
C3 0.121(3) 0.117(3) 0.111(2) 0.005(2) -0.035(2) 0.030(2)
C4 0.114(2) 0.103(2) 0.108(2) 0.0006(18) -0.025(2) 0.0338(19)
C5 0.0798(13) 0.0801(13) 0.0848(14) 0.0049(11) -0.0060(11) 0.0081(11)
C6 0.0744(12) 0.0792(12) 0.0860(14) -0.0007(10) -0.0047(10) 0.0086(10)
C7 0.0736(12) 0.0904(15) 0.1031(18) -0.0098(14) -0.0030(12) 0.0120(11)
C8 0.0665(10) 0.0826(12) 0.0893(14) -0.0063(11) 0.0080(10) -0.0005(9)
C9 0.0687(11) 0.0963(16) 0.0937(15) -0.0169(13) 0.0167(11) -0.0046(11)
C10 0.0865(17) 0.128(3) 0.119(3) -0.026(2) 0.0136(17) 0.0197(19)
C11 0.110(3) 0.172(5) 0.136(4) -0.044(4) 0.029(3) 0.030(3)
C12 0.103(2) 0.173(5) 0.110(3) -0.041(3) 0.032(2) 0.013(3)
C13 0.0867(16) 0.126(3) 0.0911(18) -0.0182(17) 0.0285(14) -0.0101(17)
C14 0.0740(12) 0.1072(19) 0.0868(15) -0.0154(14) 0.0187(11) -0.0044(12)
C15 0.0933(18) 0.135(3) 0.0783(14) -0.0133(16) 0.0259(13) -0.0132(18)
C16 0.118(3) 0.202(6) 0.097(2) 0.004(3) 0.042(2) -0.034(3)
C17 0.142(4) 0.214(7) 0.088(2) 0.027(3) 0.031(3) -0.031(4)
C18 0.129(3) 0.189(5) 0.0791(17) 0.023(2) 0.014(2) -0.014(3)
C19 0.1001(19) 0.116(2) 0.0731(13) -0.0046(14) 0.0146(13) -0.0077(17)
C20 0.0954(17) 0.113(2) 0.0697(12) -0.0062(12) 0.0225(12) -0.0074(15)
C21 0.1006(17) 0.0974(17) 0.0665(11) -0.0012(11) 0.0071(11) -0.0021(14)
C22 0.109(2) 0.0989(18) 0.0784(14) 0.0079(13) -0.0055(14) -0.0004(16)
C23 0.0921(16) 0.0935(16) 0.0782(13) 0.0038(12) -0.0078(12) 0.0092(13)
C24 0.0920(17) 0.103(2) 0.0968(18) 0.0026(16) -0.0158(15) 0.0112(15)
C25 0.116(3) 0.145(4) 0.122(3) 0.026(3) -0.029(2) 0.021(3)
C26 0.114(3) 0.191(6) 0.151(4) 0.024(4) -0.049(3) 0.016(4)
C27 0.101(3) 0.195(6) 0.173(6) 0.038(5) -0.040(3) -0.018(3)
C28 0.0889(19) 0.143(4) 0.150(4) 0.017(3) -0.026(2) -0.011(2)
Fe3 0.07108(16) 0.07108(16) 0.07108(16) 0.00369(12) 0.00369(12) 0.00369(12)
O1 0.0662(7) 0.0799(9) 0.0736(8) 0.0103(7) 0.0005(6) -0.0023(7)
O2 0.0693(8) 0.0756(9) 0.0813(9) 0.0115(7) 0.0015(7) -0.0001(7)
O3 0.141(3) 0.298(7) 0.178(4) 0.160(5) -0.059(3) -0.066(4)
O4 0.128(2) 0.197(4) 0.189(4) 0.117(4) -0.038(3) -0.053(3)
C29 0.0703(10) 0.0827(12) 0.0696(10) 0.0043(10) 0.0023(8) -0.0027(9)
C30 0.0731(11) 0.0823(13) 0.0743(11) 0.0086(10) 0.0012(9) -0.0063(10)
C31 0.0880(17) 0.145(3) 0.0892(17) 0.033(2) -0.0171(14) -0.0197(19)
C32 0.102(2) 0.166(4) 0.103(2) 0.056(3) -0.0212(18) -0.026(2)
C33 0.101(2) 0.144(3) 0.107(2) 0.053(2) -0.0139(18) -0.028(2)
C34 0.0806(14) 0.1049(19) 0.0887(15) 0.0216(15) -0.0020(12) -0.0149(13)
O1S 0.56(2) 0.69(3) 0.48(2) 0.03(2) 0.03(2) 0.05(2)
C1S 0.56(2) 0.66(3) 0.55(3) 0.02(2) 0.02(2) 0.02(2)
B1 0.142(14) 0.111(9) 0.144(11) 0.017(10) 0.032(7) -0.010(6)
F1 0.232(19) 0.23(2) 0.150(8) 0.011(12) -0.001(10) 0.004(12)
F2 0.219(15) 0.146(9) 0.271(18) -0.048(14) 0.038(15) -0.055(10)
F3 0.117(9) 0.260(19) 0.159(10) 0.038(13) 0.031(8) 0.043(10)
F4 0.197(16) 0.126(7) 0.203(17) 0.000(10) 0.061(13) 0.012(8)

loop_
_atom_type_symbol
_atom_type_description
_atom_type_scat_dispersion_real
_atom_type_scat_dispersion_imag
_atom_type_scat_source
C C 0.0034 0.0017 'XDisp Program in WinGX L.J. Farrugia, J.Appl.Cryst. 2012,45,849-854'
H H 0.0000 0.0000 'XDisp Program in WinGX L.J. Farrugia, J.Appl.Cryst. 2012,45,849-854'
B B 0.0017 0.0007 'XDisp Program in WinGX L.J. Farrugia, J.Appl.Cryst. 2012,45,849-854'
N N 0.0066 0.0035 'XDisp Program in WinGX L.J. Farrugia, J.Appl.Cryst. 2012,45,849-854'
O O 0.0115 0.0065 'XDisp Program in WinGX L.J. Farrugia, J.Appl.Cryst. 2012,45,849-854'
F F 0.0186 0.0109 'XDisp Program in WinGX L.J. Farrugia, J.Appl.Cryst. 2012,45,849-854'
Fe Fe 0.3512 0.8903 'XDisp Program in WinGX L.J. Farrugia, J.Appl.Cryst. 2012,45,849-854'

loop_
_geom_angle_atom_site_label_1
_geom_angle_atom_site_label_2
_geom_angle_atom_site_label_3
_geom_angle
_geom_angle_site_symmetry_1
_geom_angle_site_symmetry_3
_geom_angle_publ_flag
N2 Fe1 N2 96.39(8) . 9 ?
N2 Fe1 N2 96.39(8) . 5 ?
N2 Fe1 N2 96.39(8) 9 5 ?
N2 Fe1 N1 90.65(9) . 5 ?
N2 Fe1 N1 172.44(9) 9 5 ?
N2 Fe1 N1 80.04(9) 5 5 ?
N2 Fe1 N1 172.44(9) . 9 ?
N2 Fe1 N1 80.04(9) 9 9 ?
N2 Fe1 N1 90.65(9) 5 9 ?
N1 Fe1 N1 93.28(10) 5 9 ?
N2 Fe1 N1 80.04(9) . . ?
N2 Fe1 N1 90.65(9) 9 . ?
N2 Fe1 N1 172.44(9) 5 . ?
N1 Fe1 N1 93.28(10) 5 . ?
N1 Fe1 N1 93.28(10) 9 . ?
N5 Fe2 N5 96.42(10) 9 5 ?
N5 Fe2 N5 96.41(10) 9 . ?
N5 Fe2 N5 96.42(10) 5 . ?
N5 Fe2 N6 79.45(11) 9 9 ?
N5 Fe2 N6 171.22(12) 5 9 ?
N5 Fe2 N6 91.76(12) . 9 ?
N5 Fe2 N6 91.77(12) 9 5 ?
N5 Fe2 N6 79.45(11) 5 5 ?
N5 Fe2 N6 171.22(12) . 5 ?
N6 Fe2 N6 92.87(13) 9 5 ?
N5 Fe2 N6 171.22(12) 9 . ?
N5 Fe2 N6 91.77(12) 5 . ?
N5 Fe2 N6 79.45(11) . . ?
N6 Fe2 N6 92.86(13) 9 . ?
N6 Fe2 N6 92.86(13) 5 . ?
C1 N1 C5 118.4(3) . . ?
C1 N1 Fe1 126.9(2) . . ?
C5 N1 Fe1 114.76(19) . . ?
C6 N2 N3 106.0(2) . . ?
C6 N2 Fe1 116.07(19) . . ?
N3 N2 Fe1 136.25(17) . . ?
N2 N3 C8 110.6(2) . . ?
N2 N3 H3 116(5) . . ?
C8 N3 H3 132(5) . . ?
N5 N4 C21 111.3(3) . . ?
N5 N4 H4 123(4) . . ?
C21 N4 H4 125(4) . . ?
C23 N5 N4 106.0(3) . . ?
C23 N5 Fe2 115.3(2) . . ?
N4 N5 Fe2 135.6(2) . . ?
C24 N6 C28 117.0(4) . . ?
C24 N6 Fe2 115.5(2) . . ?
C28 N6 Fe2 127.2(3) . . ?
N1 C1 C2 122.0(3) . . ?
N1 C1 H1A 119.0 . . ?
C2 C1 H1A 119.0 . . ?
C3 C2 C1 119.4(4) . . ?
C3 C2 H2A 120.3 . . ?
C1 C2 H2A 120.3 . . ?
C2 C3 C4 119.2(3) . . ?
C2 C3 H3B 120.4 . . ?
C4 C3 H3B 120.4 . . ?
C5 C4 C3 118.4(4) . . ?
C5 C4 H4B 120.8 . . ?
C3 C4 H4B 120.8 . . ?
N1 C5 C4 122.6(3) . . ?
N1 C5 C6 113.8(2) . . ?
C4 C5 C6 123.5(3) . . ?
N2 C6 C7 110.8(3) . . ?
N2 C6 C5 114.6(3) . . ?
C7 C6 C5 134.6(3) . . ?
C8 C7 C6 105.8(2) . . ?
C8 C7 H7A 127.1 . . ?
C6 C7 H7A 127.1 . . ?
N3 C8 C7 106.8(2) . . ?
N3 C8 C9 123.0(3) . . ?
C7 C8 C9 130.2(3) . . ?
C14 C9 C10 118.9(3) . . ?
C14 C9 C8 121.9(3) . . ?
C10 C9 C8 119.2(3) . . ?
C11 C10 C9 119.9(5) . . ?
C11 C10 H10A 120.0 . . ?
C9 C10 H10A 120.0 . . ?
C12 C11 C10 120.3(4) . . ?
C12 C11 H11A 119.8 . . ?
C10 C11 H11A 119.8 . . ?
C11 C12 C13 121.1(4) . . ?
C11 C12 H12A 119.4 . . ?
C13 C12 H12A 119.4 . . ?
C12 C13 C14 118.6(4) . . ?
C12 C13 C15 122.1(4) . . ?
C14 C13 C15 119.2(3) . . ?
C9 C14 C13 121.0(3) . . ?
C9 C14 H14A 119.5 . . ?
C13 C14 H14A 119.5 . . ?
C16 C15 C20 117.2(4) . . ?
C16 C15 C13 123.2(4) . . ?
C20 C15 C13 119.6(3) . . ?
C17 C16 C15 120.8(4) . . ?
C17 C16 H16A 119.6 . . ?
C15 C16 H16A 119.6 . . ?
C16 C17 C18 121.6(4) . . ?
C16 C17 H17A 119.2 . . ?
C18 C17 H17A 119.2 . . ?
C17 C18 C19 118.6(5) . . ?
C17 C18 H18A 120.7 . . ?
C19 C18 H18A 120.7 . . ?
C20 C19 C18 118.6(4) . . ?
C20 C19 C21 121.0(3) . . ?
C18 C19 C21 120.3(4) . . ?
C19 C20 C15 123.0(3) . . ?
C19 C20 H20A 118.5 . . ?
C15 C20 H20A 118.5 . . ?
N4 C21 C22 106.8(3) . . ?
N4 C21 C19 122.2(3) . . ?
C22 C21 C19 130.8(3) . . ?
C23 C22 C21 104.8(3) . . ?
C23 C22 H22A 127.6 . . ?
C21 C22 H22A 127.6 . . ?
N5 C23 C22 111.2(3) . . ?
N5 C23 C24 115.6(3) . . ?
C22 C23 C24 133.1(3) . . ?
N6 C24 C25 124.2(4) . . ?
N6 C24 C23 112.5(3) . . ?
C25 C24 C23 123.3(4) . . ?
C24 C25 C26 117.4(6) . . ?
C24 C25 H25A 121.3 . . ?
C26 C25 H25A 121.3 . . ?
C27 C26 C25 120.5(5) . . ?
C27 C26 H26A 119.7 . . ?
C25 C26 H26A 119.7 . . ?
C26 C27 C28 117.3(5) . . ?
C26 C27 H27A 121.4 . . ?
C28 C27 H27A 121.4 . . ?
N6 C28 C27 123.2(6) . . ?
N6 C28 H28A 118.4 . . ?
C27 C28 H28A 118.4 . . ?
O2 Fe3 O2 90.39(8) 9 . ?
O2 Fe3 O2 90.39(8) 9 5 ?
O2 Fe3 O2 90.39(8) . 5 ?
O2 Fe3 O1 81.68(7) 9 9 ?
O2 Fe3 O1 169.77(7) . 9 ?
O2 Fe3 O1 96.10(8) 5 9 ?
O2 Fe3 O1 169.77(7) 9 5 ?
O2 Fe3 O1 96.10(8) . 5 ?
O2 Fe3 O1 81.68(7) 5 5 ?
O1 Fe3 O1 92.68(7) 9 5 ?
O2 Fe3 O1 96.10(8) 9 . ?
O2 Fe3 O1 81.69(7) . . ?
O2 Fe3 O1 169.77(7) 5 . ?
O1 Fe3 O1 92.68(7) 9 . ?
O1 Fe3 O1 92.68(7) 5 . ?
C29 O1 Fe3 113.95(15) . . ?
C30 O2 Fe3 113.86(16) . . ?
O1 C29 C34 125.1(2) . . ?
O1 C29 C30 115.0(2) . . ?
C34 C29 C30 119.8(2) . . ?
O2 C30 C31 124.1(3) . . ?
O2 C30 C29 115.4(2) . . ?
C31 C30 C29 120.5(3) . . ?
C30 C31 C32 122.0(3) . . ?
C30 C31 H31A 119.0 . . ?
C32 C31 H31A 119.0 . . ?
O3 C32 C31 123.1(4) . . ?
O3 C32 C33 118.5(4) . . ?
C31 C32 C33 118.3(3) . . ?
O4 C33 C34 124.3(4) . . ?
O4 C33 C32 117.9(4) . . ?
C34 C33 C32 117.8(3) . . ?
C29 C34 C33 121.5(3) . . ?
C29 C34 H34A 119.3 . . ?
C33 C34 H34A 119.3 . . ?
C1S O1S H1S 108.0 . . ?
O1S C1S H1S1 109.5 . . ?
O1S C1S H1S2 109.4 . . ?
H1S1 C1S H1S2 109.5 . . ?
O1S C1S H1S3 109.5 . . ?
H1S1 C1S H1S3 109.5 . . ?
H1S2 C1S H1S3 109.5 . . ?
F2 B1 F3 111.7(16) . . ?
F2 B1 F4 110.9(17) . . ?
F3 B1 F4 110.6(18) . . ?
F2 B1 F1 107.2(16) . . ?
F3 B1 F1 108.1(17) . . ?
F4 B1 F1 108.1(15) . . ?

loop_
_geom_bond_atom_site_label_1
_geom_bond_atom_site_label_2
_geom_bond_distance
_geom_bond_site_symmetry_2
_geom_bond_publ_flag
Fe1 N2 1.966(2) . ?
Fe1 N2 1.966(2) 9 ?
Fe1 N2 1.966(2) 5 ?
Fe1 N1 2.013(2) 5 ?
Fe1 N1 2.013(2) 9 ?
Fe1 N1 2.013(2) . ?
Fe2 N5 1.986(3) 9 ?
Fe2 N5 1.986(3) 5 ?
Fe2 N5 1.986(3) . ?
Fe2 N6 2.030(3) 9 ?
Fe2 N6 2.030(3) 5 ?
Fe2 N6 2.030(3) . ?
N1 C1 1.342(4) . ?
N1 C5 1.350(4) . ?
N2 C6 1.340(3) . ?
N2 N3 1.352(3) . ?
N3 C8 1.367(3) . ?
N3 H3 0.69(6) . ?
N4 N5 1.345(4) . ?
N4 C21 1.355(4) . ?
N4 H4 0.88(3) . ?
N5 C23 1.339(4) . ?
N6 C24 1.350(6) . ?
N6 C28 1.352(5) . ?
C1 C2 1.387(5) . ?
C1 H1A 0.9300 . ?
C2 C3 1.372(7) . ?
C2 H2A 0.9300 . ?
C3 C4 1.393(7) . ?
C3 H3B 0.9300 . ?
C4 C5 1.382(4) . ?
C4 H4B 0.9300 . ?
C5 C6 1.454(4) . ?
C6 C7 1.383(4) . ?
C7 C8 1.376(5) . ?
C7 H7A 0.9300 . ?
C8 C9 1.465(4) . ?
C9 C14 1.378(5) . ?
C9 C10 1.395(5) . ?
C10 C11 1.383(7) . ?
C10 H10A 0.9300 . ?
C11 C12 1.367(9) . ?
C11 H11A 0.9300 . ?
C12 C13 1.372(6) . ?
C12 H12A 0.9300 . ?
C13 C14 1.403(4) . ?
C13 C15 1.469(6) . ?
C14 H14A 0.9300 . ?
C15 C16 1.391(5) . ?
C15 C20 1.409(5) . ?
C16 C17 1.363(9) . ?
C16 H16A 0.9300 . ?
C17 C18 1.387(8) . ?
C17 H17A 0.9300 . ?
C18 C19 1.418(5) . ?
C18 H18A 0.9300 . ?
C19 C20 1.356(5) . ?
C19 C21 1.469(5) . ?
C20 H20A 0.9300 . ?
C21 C22 1.397(5) . ?
C22 C23 1.385(5) . ?
C22 H22A 0.9300 . ?
C23 C24 1.469(5) . ?
C24 C25 1.359(5) . ?
C25 C26 1.408(9) . ?
C25 H25A 0.9300 . ?
C26 C27 1.366(10) . ?
C26 H26A 0.9300 . ?
C27 C28 1.402(8) . ?
C27 H27A 0.9300 . ?
C28 H28A 0.9300 . ?
Fe3 O2 1.9990(18) 9 ?
Fe3 O2 1.9990(18) . ?
Fe3 O2 1.9991(18) 5 ?
Fe3 O1 2.0071(17) 9 ?
Fe3 O1 2.0071(17) 5 ?
Fe3 O1 2.0071(17) . ?
O1 C29 1.298(3) . ?
O2 C30 1.302(3) . ?
O3 C32 1.229(5) . ?
O4 C33 1.214(5) . ?
C29 C34 1.365(4) . ?
C29 C30 1.512(4) . ?
C30 C31 1.354(4) . ?
C31 C32 1.414(6) . ?
C31 H31A 0.9300 . ?
C32 C33 1.537(6) . ?
C33 C34 1.437(5) . ?
C34 H34A 0.9300 . ?
O1S C1S 1.63(2) . ?
O1S H1S 0.8199 . ?
C1S H1S1 0.9601 . ?
C1S H1S2 0.9599 . ?
C1S H1S3 0.9601 . ?
B1 F2 1.340(15) . ?
B1 F3 1.38(2) . ?
B1 F4 1.38(2) . ?
B1 F1 1.407(19) . ?

loop_
_geom_hbond_atom_site_label_D
_geom_hbond_atom_site_label_H
_geom_hbond_atom_site_label_A
_geom_hbond_distance_DH
_geom_hbond_distance_HA
_geom_hbond_distance_DA
_geom_hbond_angle_DHA
_geom_hbond_site_symmetry_A
_geom_hbond_publ_flag
N3 H3 O1 0.69(6) 2.25(6) 2.932(3) 166(6) . yes
N4 H4 O2 0.88(3) 2.09(3) 2.960(3) 168(5) 9 yes
